data_7151412
loop_
_publ_author_name
'Andr\'es Garc\'ia-Granados'
'Mar\'ia C. Guti\'errez'
'Francisco Rivas'

_publ_section_title
;
 Improved microbiological hydroxylation of sesquiterpenoids:
 semisynthesis, structural determination and biotransformation studies
 of cyclic sulfite eudesmane derivatives
;
_journal_issue 13
_journal_name_full 'Org. Biomol. Chem.'
_journal_page_first 2314
_journal_page_last 2320
_journal_paper_doi 10.1039/b301577g
_journal_volume 1
_journal_year 2003
_chemical_formula_sum 'C15 H24 O4 S'
_chemical_formula_weight 300.4
_chemical_name_common '1-OXO-4B,6B-DIYL-S(S)-CYCLIC SULPHITE'
_chemical_name_systematic
;
1-OXO-4B,6B-DIYL-S(S)-CYCLIC SULPHITE
;
_space_group_IT_number 19
_symmetry_cell_setting orthorhombic
_symmetry_space_group_name_Hall 'P 2ac 2ab'
_symmetry_space_group_name_H-M 'P 21 21 21'
_atom_sites_solution_hydrogens geom
_atom_sites_solution_primary direct
_atom_sites_solution_secondary difmap
_cell_angle_alpha 90.00
_cell_angle_beta 90.00
_cell_angle_gamma 90.00
_cell_formula_units_Z 4
_cell_length_a 8.519(1)
_cell_length_b 9.782(1)
_cell_length_c 18.631(2)
_cell_measurement_reflns_used 38
_cell_measurement_temperature 294(1)
_cell_measurement_theta_max 12.5
_cell_measurement_theta_min 10
_cell_volume 1552.6(3)
_computing_structure_refinement 'SHELXL-97 (Sheldrick, 1997)'
_computing_structure_solution 'SHELXS-97 (Sheldrick, 1990)'
_diffrn_ambient_temperature 294
_diffrn_measured_fraction_theta_full 1.000
_diffrn_measured_fraction_theta_max 1.000
_diffrn_radiation_monochromator graphite
_diffrn_radiation_source 'fine-focus sealed tube'
_diffrn_radiation_type MoK\a
_diffrn_radiation_wavelength 0.71073
_diffrn_reflns_av_R_equivalents 0.0349
_diffrn_reflns_av_sigmaI/netI 0.0396
_diffrn_reflns_limit_h_max 11
_diffrn_reflns_limit_h_min -1
_diffrn_reflns_limit_k_max 13
_diffrn_reflns_limit_k_min -1
_diffrn_reflns_limit_l_max 26
_diffrn_reflns_limit_l_min -1
_diffrn_reflns_number 3332
_diffrn_reflns_theta_full 30.00
_diffrn_reflns_theta_max 30.00
_diffrn_reflns_theta_min 2.19
_exptl_absorpt_coefficient_mu 0.219
_exptl_absorpt_correction_T_max 0.950
_exptl_absorpt_correction_T_min 0.825
_exptl_absorpt_correction_type empirical
_exptl_crystal_colour colourless
_exptl_crystal_density_diffrn 1.285
_exptl_crystal_density_method 'not measured'
_exptl_crystal_description 'short prism'
_exptl_crystal_F_000 648
_exptl_crystal_size_max 0.60
_exptl_crystal_size_mid 0.40
_exptl_crystal_size_min 0.25
_refine_diff_density_max 0.197
_refine_diff_density_min -0.236
_refine_diff_density_rms 0.052
_refine_ls_abs_structure_details 'Flack H D (1983), Acta Cryst. A39, 876-881'
_refine_ls_abs_structure_Flack -0.20(9)
_refine_ls_extinction_method none
_refine_ls_goodness_of_fit_ref 1.028
_refine_ls_hydrogen_treatment mixed
_refine_ls_matrix_type full
_refine_ls_number_parameters 193
_refine_ls_number_reflns 3129
_refine_ls_number_restraints 0
_refine_ls_restrained_S_all 1.028
_refine_ls_R_factor_all 0.0535
_refine_ls_R_factor_gt 0.0409
_refine_ls_shift/su_max 0.002
_refine_ls_shift/su_mean 0.000
_refine_ls_structure_factor_coef Fsqd
_refine_ls_weighting_details 'calc w=1/[\s^2^(Fo^2^)+(0.0613P)^2^+0.0749P] where P=(Fo^2^+2Fc^2^)/3'
_refine_ls_weighting_scheme calc
_refine_ls_wR_factor_gt 0.1006
_refine_ls_wR_factor_ref 0.1086
_reflns_number_gt 2609
_reflns_number_total 3129
_reflns_threshold_expression >2sigma(I)
_cod_data_source_file b301577g.txt
_cod_data_source_block 1-oxo-4b,6b-diyl-S(S)-cyclic_sulphite
_cod_original_cell_volume 1552.6(2)
_cod_original_sg_symbol_H-M 'P 212121'
_cod_database_code 7151412

loop_
_symmetry_equiv_pos_as_xyz
'x, y, z'
'-x+1/2, -y, z+1/2'
'-x, y+1/2, -z+1/2'
'x+1/2, -y+1/2, -z'

loop_
_atom_site_label
_atom_site_type_symbol
_atom_site_fract_x
_atom_site_fract_y
_atom_site_fract_z
_atom_site_U_iso_or_equiv
_atom_site_adp_type
_atom_site_occupancy
_atom_site_symmetry_multiplicity
_atom_site_calc_flag
_atom_site_refinement_flags
_atom_site_disorder_assembly
_atom_site_disorder_group
S S 0.87577(7) 0.64014(5) 0.13216(3) 0.04213(14) Uani 1 1 d . . .
O1 O 0.9532(3) 1.2356(2) 0.01675(12) 0.0779(7) Uani 1 1 d . . .
O2 O 0.76360(17) 0.76465(14) 0.15503(7) 0.0357(3) Uani 1 1 d . . .
O3 O 1.0018(2) 0.72167(16) 0.08455(8) 0.0477(4) Uani 1 1 d . . .
O4 O 0.9516(2) 0.59094(17) 0.19693(10) 0.0574(5) Uani 1 1 d . . .
C1 C 0.9822(3) 1.1230(2) 0.03975(11) 0.0464(5) Uani 1 1 d . . .
C2 C 1.1432(3) 1.0611(3) 0.03146(14) 0.0557(7) Uani 1 1 d . . .
H2A H 1.2091 1.0964 0.0675 0.067 Uiso 1 1 calc R . .
H2B H 1.1849 1.0878 -0.0131 0.067 Uiso 1 1 calc R . .
C3 C 1.1450(3) 0.9067(3) 0.03585(13) 0.0530(6) Uani 1 1 d . . .
H3A H 1.251 0.8751 0.03194 0.064 Uiso 1 1 calc R . .
H3B H 1.0871 0.8700 -0.0036 0.064 Uiso 1 1 calc R . .
C4 C 1.0742(2) 0.8540(2) 0.10623(11) 0.0401(4) Uani 1 1 d . . .
C5 C 0.9494(2) 0.95243(19) 0.13639(10) 0.0315(4) Uani 1 1 d . . .
H5A H 1.0099 1.0211 0.1651 0.038 Uiso 1 1 calc R . .
C6 C 0.8433(2) 0.88028(19) 0.19083(9) 0.0308(4) Uani 1 1 d . . .
H6A H 0.9078 0.8445 0.2284 0.037 Uiso 1 1 calc R . .
C7 C 0.7181(2) 0.9710(2) 0.22448(11) 0.0367(4) Uani 1 1 d . . .
H7A H 0.7719 1.0357 0.2531 0.044 Uiso 1 1 calc R . .
C8 C 0.6311(3) 1.0523(3) 0.16704(14) 0.0518(6) Uani 1 1 d . . .
H8A H 0.5655 0.9862 0.1361 0.062 Uiso 1 1 calc R . .
H8B H 0.5549 1.1196 0.1915 0.062 Uiso 1 1 calc R . .
C9 C 0.7429(3) 1.1316(3) 0.11886(12) 0.0516(6) Uani 1 1 d . . .
H9A H 0.7966 1.1919 0.1455 0.062 Uiso 1 1 calc R . .
H9B H 0.6871 1.1787 0.0864 0.062 Uiso 1 1 calc R . .
C10 C 0.8598(3) 1.0373(2) 0.07941(10) 0.0382(4) Uani 1 1 d . . .
C11 C 0.6105(3) 0.8908(2) 0.27542(11) 0.0415(5) Uani 1 1 d . . .
H11A H 0.5485 0.8234 0.2455 0.050 Uiso 1 1 calc R . .
C12 C 0.7029(3) 0.8096(3) 0.33075(12) 0.0580(7) Uani 1 1 d . . .
H12A H 0.7776 0.7503 0.3064 0.087 Uiso 1 1 calc R . .
H12B H 0.6310 0.7542 0.3591 0.087 Uiso 1 1 calc R . .
H12C H 0.7592 0.8722 0.3622 0.087 Uiso 1 1 calc R . .
C13 C 0.4926(4) 0.9843(3) 0.31393(17) 0.0664(8) Uani 1 1 d . . .
H13A H 0.4281 0.9315 0.3440 0.100 Uiso 1 1 calc R . .
H13B H 0.4303 1.0295 0.2798 0.100 Uiso 1 1 calc R . .
H13C H 0.5472 1.0491 0.3415 0.100 Uiso 1 1 calc R . .
C14 C 0.7691(3) 0.9555(3) 0.02188(12) 0.0537(6) Uani 1 1 d . . .
H14A H 0.6925 0.9014 0.0442 0.081 Uiso 1 1 calc R . .
H14B H 0.8391 0.8992 -0.0033 0.081 Uiso 1 1 calc R . .
H14C H 0.7207 1.0161 -0.0101 0.081 Uiso 1 1 calc R . .
C15 C 1.2022(3) 0.8261(3) 0.16085(15) 0.0557(6) Uani 1 1 d . . .
H15A H 1.2736 0.7675 0.1418 0.084 Uiso 1 1 calc R . .
H15B H 1.1593 0.7884 0.2008 0.084 Uiso 1 1 calc R . .
H15C H 1.2504 0.9058 0.1726 0.084 Uiso 1 1 calc R . .

loop_
_atom_site_aniso_label
_atom_site_aniso_U_11
_atom_site_aniso_U_22
_atom_site_aniso_U_33
_atom_site_aniso_U_23
_atom_site_aniso_U_13
_atom_site_aniso_U_12
S 0.0508(3) 0.0312(2) 0.0443(2) 0.0004(2) 0.0005(3) -0.0002(2)
O1 0.0818(14) 0.0551(11) 0.0967(14) 0.0394(11) 0.0111(13) 0.0021(12)
O2 0.0360(7) 0.0322(6) 0.0390(6) -0.0003(6) -0.0040(6) -0.0022(6)
O3 0.0592(9) 0.0365(7) 0.0473(7) -0.0042(7) 0.0137(8) 0.0000(8)
O4 0.0622(10) 0.0491(9) 0.0610(10) 0.0177(8) -0.0032(9) 0.0113(9)
C1 0.0586(13) 0.0422(12) 0.0385(9) 0.0102(9) -0.0017(10) -0.0072(11)
C2 0.0646(16) 0.0476(13) 0.0551(13) 0.0071(11) 0.0201(13) -0.0107(13)
C3 0.0598(15) 0.0500(12) 0.0492(12) 0.0000(10) 0.0208(12) -0.0011(12)
C4 0.0420(10) 0.0376(9) 0.0406(9) 0.0029(9) 0.0074(8) -0.0002(10)
C5 0.0344(8) 0.0320(8) 0.0283(7) 0.0000(7) -0.0007(8) -0.0021(8)
C6 0.0319(8) 0.0321(9) 0.0286(7) 0.0018(7) -0.0012(7) -0.0017(8)
C7 0.0379(9) 0.0332(9) 0.0391(9) -0.0022(8) 0.0038(8) 0.0002(9)
C8 0.0438(11) 0.0493(12) 0.0622(13) 0.0124(11) 0.0057(12) 0.0144(12)
C9 0.0562(13) 0.0410(10) 0.0577(12) 0.0150(11) 0.0018(11) 0.0116(12)
C10 0.0454(11) 0.0357(9) 0.0334(8) 0.0064(8) -0.0017(9) -0.0032(10)
C11 0.0379(9) 0.0450(11) 0.0415(9) -0.0023(9) 0.0079(9) -0.0046(10)
C12 0.0588(14) 0.0740(17) 0.0413(11) 0.0154(12) 0.0094(11) -0.0051(15)
C13 0.0610(15) 0.0650(17) 0.0733(17) -0.0059(15) 0.0314(15) 0.0010(15)
C14 0.0626(14) 0.0593(14) 0.0391(10) 0.0077(10) -0.0166(11) -0.0106(14)
C15 0.0368(11) 0.0631(16) 0.0672(14) 0.0078(13) 0.0003(11) 0.0071(12)

loop_
_atom_type_symbol
_atom_type_description
_atom_type_scat_dispersion_real
_atom_type_scat_dispersion_imag
_atom_type_scat_source
C C 0.0033 0.0016 'International Tables Vol C Tables 4.2.6.8 and 6.1.1.4'
H H 0.0000 0.0000 'International Tables Vol C Tables 4.2.6.8 and 6.1.1.4'
O O 0.0106 0.0060 'International Tables Vol C Tables 4.2.6.8 and 6.1.1.4'
S S 0.1246 0.1234 'International Tables Vol C Tables 4.2.6.8 and 6.1.1.4'

loop_
_geom_angle_atom_site_label_1
_geom_angle_atom_site_label_2
_geom_angle_atom_site_label_3
_geom_angle
_geom_angle_site_symmetry_1
_geom_angle_site_symmetry_3
_geom_angle_publ_flag
O1 C1 C2 121.1(2) . . ?
O1 C1 C10 122.1(2) . . ?
O2 C6 C5 108.97(14) . . ?
O2 C6 C7 108.07(14) . . ?
O3 S O2 99.67(8) . . ?
O3 C4 C3 102.90(17) . . ?
O3 C4 C5 110.91(16) . . ?
O3 C4 C15 108.89(18) . . ?
O4 S O2 107.21(9) . . ?
O4 S O3 109.08(10) . . ?
C1 C2 C3 113.9(2) . . ?
C1 C10 C5 106.79(18) . . ?
C1 C10 C9 110.04(19) . . ?
C1 C10 C14 106.86(17) . . ?
C2 C1 C10 116.74(19) . . ?
C2 C3 C4 112.2(2) . . ?
C3 C4 C5 111.93(18) . . ?
C4 O3 S 123.97(13) . . ?
C4 C5 C10 115.17(16) . . ?
C6 O2 S 115.27(11) . . ?
C6 C5 C4 111.16(16) . . ?
C6 C5 C10 114.19(16) . . ?
C6 C7 C8 110.81(17) . . ?
C6 C7 C11 112.03(17) . . ?
C7 C6 C5 114.71(16) . . ?
C7 C11 C13 112.01(19) . . ?
C8 C7 C11 114.23(18) . . ?
C8 C9 C10 112.3(2) . . ?
C9 C8 C7 112.06(19) . . ?
C9 C10 C5 108.18(16) . . ?
C9 C10 C14 108.5(2) . . ?
C12 C11 C7 112.18(18) . . ?
C12 C11 C13 109.4(2) . . ?
C14 C10 C5 116.35(18) . . ?
C15 C4 C3 110.55(19) . . ?
C15 C4 C5 111.33(18) . . ?

loop_
_geom_bond_atom_site_label_1
_geom_bond_atom_site_label_2
_geom_bond_distance
_geom_bond_site_symmetry_2
_geom_bond_publ_flag
S O2 1.6056(15) . ?
S O3 1.6051(17) . ?
S O4 1.4508(18) . ?
O2 C6 1.478(2) . ?
O3 C4 1.489(3) . ?
C1 O1 1.207(3) . ?
C1 C2 1.507(4) . ?
C2 C3 1.512(4) . ?
C4 C3 1.533(3) . ?
C4 C15 1.516(3) . ?
C5 C4 1.540(3) . ?
C5 C6 1.531(3) . ?
C5 C10 1.549(3) . ?
C6 C7 1.522(3) . ?
C7 C8 1.525(3) . ?
C7 C11 1.535(3) . ?
C8 C9 1.522(3) . ?
C10 C1 1.529(3) . ?
C10 C9 1.544(3) . ?
C10 C14 1.545(3) . ?
C11 C12 1.521(3) . ?
C11 C13 1.537(3) . ?

loop_
_cod_related_entry_id
_cod_related_entry_database
_cod_related_entry_code
1 ChemSpider 10214459
